data_7055470
loop_
_publ_author_name
'Sharma, Ritambhara'
'Lakshmi, Vellanki'
'Chatterjee, Tamal'
'Ravikanth, Mangalampalli'

_publ_section_title
;
 Effects of five membered aromatic heterocycles at the meso-position on
 the electronic properties of 3-pyrrolyl BODIPY
;
_journal_issue 7
_journal_name_full 'New J. Chem.'
_journal_page_first 5855
_journal_paper_doi 10.1039/C6NJ00118A
_journal_volume 40
_journal_year 2016
_chemical_formula_moiety 'C17 H12 B F2 N3 O'
_chemical_formula_sum 'C17 H12 B F2 N3 O'
_chemical_formula_weight 323.01
_chemical_name_systematic
; 
 ? 
;
_space_group_IT_number 33
_symmetry_cell_setting orthorhombic
_symmetry_space_group_name_Hall 'P 2c -2n'
_symmetry_space_group_name_H-M 'P n a 21'
_atom_sites_solution_hydrogens geom
_atom_sites_solution_primary direct
_atom_sites_solution_secondary difmap
_audit_creation_method SHELXL-97
_audit_update_record
;
2016-03-27 deposited with the CCDC.
2016-04-12 downloaded from the CCDC.
;
_cell_angle_alpha 90.00
_cell_angle_beta 90.00
_cell_angle_gamma 90.00
_cell_formula_units_Z 4
_cell_length_a 20.469(4)
_cell_length_b 10.079(2)
_cell_length_c 6.7220(13)
_cell_measurement_reflns_used 2966
_cell_measurement_temperature 100(2)
_cell_measurement_theta_max 29.1
_cell_measurement_theta_min 3.0
_cell_volume 1386.8(5)
_computing_cell_refinement 'CrystalClear-SM Expert 2.1 b28 (Rigaku, 2013)'
_computing_data_collection 'CrystalClear-SM Expert 2.1 b28 (Rigaku, 2013)'
_computing_data_reduction 'CrystalClear-SM Expert 2.1 b28 (Rigaku, 2013)'
_computing_molecular_graphics 'CAMERON (Watkin, Prout & Pearce,  1996)'
_computing_publication_material 'CRYSTALS Issue 10 (Watkin, Prout, Carruthers & Betteridge, 1996)'
_computing_structure_refinement 'SHELXL-97 (Sheldrick, 2008)'
_computing_structure_solution 'SHELXS-97 (Sheldrick, 2008)'
_diffrn_ambient_temperature 100(2)
_diffrn_detector_area_resol_mean 28.5714
_diffrn_measured_fraction_theta_full 0.995
_diffrn_measured_fraction_theta_max 0.995
_diffrn_measurement_device_type 'Rigaku Saturn724+ (4x4 bin mode)'
_diffrn_measurement_method 'profile data from \w-scans'
_diffrn_radiation_monochromator graphite
_diffrn_radiation_source 'fine-focus sealed tube'
_diffrn_radiation_type MoK\a
_diffrn_radiation_wavelength 0.71073
_diffrn_reflns_av_R_equivalents 0.0704
_diffrn_reflns_av_sigmaI/netI 0.0598
_diffrn_reflns_limit_h_max 24
_diffrn_reflns_limit_h_min -24
_diffrn_reflns_limit_k_max 11
_diffrn_reflns_limit_k_min -11
_diffrn_reflns_limit_l_max 7
_diffrn_reflns_limit_l_min -7
_diffrn_reflns_number 10342
_diffrn_reflns_theta_full 25.00
_diffrn_reflns_theta_max 25.00
_diffrn_reflns_theta_min 3.61
_exptl_absorpt_coefficient_mu 0.116
_exptl_absorpt_correction_T_max 0.998
_exptl_absorpt_correction_T_min 0.985
_exptl_absorpt_correction_type numerical
_exptl_absorpt_process_details 'NUMABS (Rigaku, 1999)'
_exptl_crystal_colour pink
_exptl_crystal_density_diffrn 1.547
_exptl_crystal_density_method 'not measured'
_exptl_crystal_description needle
_exptl_crystal_F_000 616
_exptl_crystal_size_max 0.34
_exptl_crystal_size_mid 0.14
_exptl_crystal_size_min 0.02
_refine_diff_density_max 0.248
_refine_diff_density_min -0.192
_refine_diff_density_rms 0.052
_refine_ls_abs_structure_details 'Flack H D (1983), Acta Cryst. A39, 876-881'
_refine_ls_abs_structure_Flack -1.0(12)
_refine_ls_extinction_method none
_refine_ls_goodness_of_fit_ref 0.986
_refine_ls_hydrogen_treatment mixed
_refine_ls_matrix_type full
_refine_ls_number_parameters 217
_refine_ls_number_reflns 2418
_refine_ls_number_restraints 1
_refine_ls_restrained_S_all 0.986
_refine_ls_R_factor_all 0.0557
_refine_ls_R_factor_gt 0.0517
_refine_ls_shift/su_max 0.000
_refine_ls_shift/su_mean 0.000
_refine_ls_structure_factor_coef Fsqd
_refine_ls_weighting_details 'calc w=1/[\s^2^(Fo^2^)+(0.1000P)^2^+0.0000P] where P=(Fo^2^+2Fc^2^)/3'
_refine_ls_weighting_scheme calc
_refine_ls_wR_factor_gt 0.1406
_refine_ls_wR_factor_ref 0.1459
_reflns_number_gt 2260
_reflns_number_total 2418
_reflns_threshold_expression >2sigma(I)
_cod_data_source_file c6nj00118a2.cif
_cod_data_source_block tc
_cod_depositor_comments
;
The following automatic conversions were performed:

'_symmetry_cell_setting' value 'Orthorhombic' changed to
'orthorhombic' according to
/usr/data/users/saulius/crontab/automatic-downloads/rss-feeds/RSC/lib/dictionaries/cif_core.dic
dictionary named 'cif_core.dic' version 2.4.2 from 2011-04-26.

'_exptl_absorpt_correction_type' value 'Numerical' changed to
'numerical' according to
/usr/data/users/saulius/crontab/automatic-downloads/rss-feeds/RSC/lib/dictionaries/cif_core.dic
dictionary named 'cif_core.dic' version 2.4.2 from 2011-04-26.

Automatic conversion script
Id: cif_fix_values 4268 2015-11-12 08:31:59Z antanas 

 Adding full bibliography for 7055470.cif.
;
_cod_database_code 7055470

loop_
_symmetry_equiv_pos_as_xyz
'x, y, z'
'-x, -y, z+1/2'
'x+1/2, -y+1/2, z'
'-x+1/2, y+1/2, z+1/2'

loop_
_atom_site_label
_atom_site_type_symbol
_atom_site_fract_x
_atom_site_fract_y
_atom_site_fract_z
_atom_site_U_iso_or_equiv
_atom_site_adp_type
_atom_site_occupancy
_atom_site_symmetry_multiplicity
_atom_site_calc_flag
_atom_site_refinement_flags
F1 F 0.37272(9) 0.28581(19) 0.4146(3) 0.0202(5) Uani 1 1 d .
F2 F 0.36941(9) 0.27617(18) 0.0778(3) 0.0203(5) Uani 1 1 d .
O1 O 0.07600(10) 0.2955(2) 0.3193(4) 0.0193(5) Uani 1 1 d .
N2 N 0.30069(11) 0.4382(2) 0.2443(4) 0.0141(5) Uani 1 1 d .
N3 N 0.44539(11) 0.5018(2) 0.1464(4) 0.0158(6) Uani 1 1 d .
H3A H 0.4369 0.4257 0.0945 0.019 Uiso 1 1 calc R
N1 N 0.27564(11) 0.1972(2) 0.2596(5) 0.0144(5) Uani 1 1 d .
C14 C 0.11836(13) 0.3889(3) 0.2419(6) 0.0158(6) Uani 1 1 d .
C9 C 0.33168(14) 0.5575(2) 0.2510(5) 0.0143(6) Uani 1 1 d .
C6 C 0.23294(12) 0.4620(3) 0.2551(6) 0.0140(6) Uani 1 1 d .
C10 C 0.40052(13) 0.5822(2) 0.2392(5) 0.0148(6) Uani 1 1 d .
C8 C 0.28405(13) 0.6595(3) 0.2715(5) 0.0162(6) Uani 1 1 d .
H8A H 0.2925 0.7499 0.2821 0.019 Uiso 1 1 calc R
C5 C 0.18777(14) 0.3590(2) 0.2551(5) 0.0148(6) Uani 1 1 d .
C15 C 0.08307(15) 0.4865(3) 0.1528(5) 0.0164(7) Uani 1 1 d .
H15A H 0.0997 0.5613 0.0897 0.020 Uiso 1 1 calc R
C3 C 0.17542(14) 0.1033(3) 0.2559(5) 0.0182(6) Uani 1 1 d .
H3B H 0.1303 0.0921 0.2545 0.022 Uiso 1 1 calc R
C16 C 0.01618(14) 0.4532(3) 0.1738(5) 0.0192(7) Uani 1 1 d .
H16A H -0.0194 0.5012 0.1267 0.023 Uiso 1 1 calc R
C1 C 0.28298(14) 0.0632(2) 0.2558(5) 0.0162(6) Uani 1 1 d .
H1A H 0.3227 0.0185 0.2542 0.019 Uiso 1 1 calc R
C17 C 0.01433(13) 0.3382(3) 0.2755(5) 0.0197(7) Uani 1 1 d .
H17A H -0.0238 0.2939 0.3112 0.024 Uiso 1 1 calc R
C2 C 0.22170(14) 0.0035(3) 0.2545(6) 0.0183(6) Uani 1 1 d .
H2A H 0.2134 -0.0872 0.2529 0.022 Uiso 1 1 calc R
C4 C 0.20912(14) 0.2249(3) 0.2600(5) 0.0144(6) Uani 1 1 d .
C11 C 0.43398(15) 0.6943(3) 0.3041(5) 0.0173(7) Uani 1 1 d .
H11A H 0.4160 0.7660 0.3717 0.021 Uiso 1 1 calc R
C7 C 0.22386(14) 0.6012(3) 0.2729(5) 0.0174(7) Uani 1 1 d .
H7A H 0.1840 0.6449 0.2835 0.021 Uiso 1 1 calc R
C13 C 0.50545(15) 0.5607(3) 0.1489(5) 0.0200(7) Uani 1 1 d .
H13A H 0.5435 0.5265 0.0929 0.024 Uiso 1 1 calc R
C12 C 0.49992(14) 0.6798(3) 0.2492(6) 0.0188(7) Uani 1 1 d .
H12A H 0.5335 0.7394 0.2756 0.023 Uiso 1 1 calc R
B1 B 0.33128(15) 0.2976(3) 0.2496(7) 0.0151(7) Uani 1 1 d .

loop_
_atom_site_aniso_label
_atom_site_aniso_U_11
_atom_site_aniso_U_22
_atom_site_aniso_U_33
_atom_site_aniso_U_23
_atom_site_aniso_U_13
_atom_site_aniso_U_12
F1 0.0180(11) 0.0178(10) 0.0248(12) 0.0032(8) -0.0071(9) 0.0007(8)
F2 0.0164(11) 0.0175(10) 0.0270(13) -0.0056(8) 0.0044(9) -0.0012(8)
O1 0.0160(11) 0.0177(11) 0.0244(13) 0.0029(9) 0.0008(10) 0.0000(9)
N2 0.0115(11) 0.0162(11) 0.0146(12) -0.0025(12) -0.0008(13) -0.0014(9)
N3 0.0134(12) 0.0153(12) 0.0186(14) -0.0028(11) 0.0011(11) -0.0010(11)
N1 0.0156(12) 0.0119(11) 0.0158(13) -0.0014(13) -0.0005(13) 0.0011(9)
C14 0.0157(13) 0.0146(12) 0.0171(15) 0.0016(15) 0.0010(15) -0.0044(11)
C9 0.0155(14) 0.0133(12) 0.0141(15) -0.0020(15) -0.0039(15) -0.0003(10)
C6 0.0083(13) 0.0196(13) 0.0141(14) 0.0000(15) 0.0027(14) 0.0011(10)
C10 0.0149(14) 0.0132(12) 0.0162(15) 0.0010(15) -0.0038(15) -0.0002(11)
C8 0.0181(14) 0.0125(13) 0.0179(17) 0.0007(14) -0.0013(14) -0.0020(11)
C5 0.0160(14) 0.0184(13) 0.0099(14) -0.0001(15) 0.0020(15) -0.0028(11)
C15 0.0190(16) 0.0117(14) 0.0186(15) 0.0015(13) 0.0010(15) -0.0004(13)
C3 0.0166(14) 0.0188(13) 0.0192(16) 0.0031(16) 0.0030(15) -0.0041(11)
C16 0.0130(15) 0.0231(15) 0.0214(18) -0.0024(13) -0.0016(13) 0.0049(13)
C1 0.0167(13) 0.0127(12) 0.0191(16) 0.0013(15) -0.0010(16) 0.0042(10)
C17 0.0091(12) 0.0235(14) 0.0265(19) -0.0020(14) 0.0014(15) 0.0012(11)
C2 0.0228(15) 0.0113(12) 0.0209(16) 0.0032(16) 0.0012(17) 0.0005(11)
C4 0.0131(13) 0.0166(13) 0.0135(15) -0.0016(14) 0.0001(15) 0.0009(11)
C11 0.0186(14) 0.0156(14) 0.0179(18) -0.0006(11) 0.0008(14) 0.0000(12)
C7 0.0159(14) 0.0187(14) 0.0176(17) -0.0021(15) 0.0000(14) 0.0035(11)
C13 0.0162(15) 0.0244(16) 0.0196(17) 0.0041(14) 0.0025(14) 0.0015(13)
C12 0.0164(14) 0.0181(13) 0.0220(16) 0.0050(15) -0.0004(16) -0.0033(11)
B1 0.0144(15) 0.0176(15) 0.0134(16) 0.0002(17) -0.0004(17) 0.0015(12)

loop_
_atom_type_symbol
_atom_type_description
_atom_type_scat_dispersion_real
_atom_type_scat_dispersion_imag
_atom_type_scat_source
C C 0.0033 0.0016 'International Tables Vol C Tables 4.2.6.8 and 6.1.1.4'
H H 0.0000 0.0000 'International Tables Vol C Tables 4.2.6.8 and 6.1.1.4'
B B 0.0013 0.0007 'International Tables Vol C Tables 4.2.6.8 and 6.1.1.4'
N N 0.0061 0.0033 'International Tables Vol C Tables 4.2.6.8 and 6.1.1.4'
O O 0.0106 0.0060 'International Tables Vol C Tables 4.2.6.8 and 6.1.1.4'
F F 0.0171 0.0103 'International Tables Vol C Tables 4.2.6.8 and 6.1.1.4'

loop_
_geom_angle_atom_site_label_1
_geom_angle_atom_site_label_2
_geom_angle_atom_site_label_3
_geom_angle
C17 O1 C14 106.5(2)
C9 N2 C6 107.9(2)
C9 N2 B1 128.3(2)
C6 N2 B1 123.5(2)
C13 N3 C10 109.8(2)
C13 N3 H3A 125.1
C10 N3 H3A 125.1
C1 N1 C4 107.9(2)
C1 N1 B1 125.2(2)
C4 N1 B1 126.8(2)
C15 C14 O1 109.0(2)
C15 C14 C5 134.1(3)
O1 C14 C5 116.7(2)
N2 C9 C8 108.8(2)
N2 C9 C10 127.6(2)
C8 C9 C10 123.6(2)
C5 C6 N2 121.8(2)
C5 C6 C7 130.6(2)
N2 C6 C7 107.5(2)
N3 C10 C11 107.0(2)
N3 C10 C9 125.4(3)
C11 C10 C9 127.5(3)
C7 C8 C9 107.9(2)
C7 C8 H8A 126.0
C9 C8 H8A 126.0
C6 C5 C4 120.4(2)
C6 C5 C14 119.7(2)
C4 C5 C14 119.9(2)
C14 C15 C16 107.3(3)
C14 C15 H15A 126.3
C16 C15 H15A 126.3
C2 C3 C4 107.4(2)
C2 C3 H3B 126.3
C4 C3 H3B 126.3
C17 C16 C15 106.4(3)
C17 C16 H16A 126.8
C15 C16 H16A 126.8
N1 C1 C2 109.3(2)
N1 C1 H1A 125.3
C2 C1 H1A 125.3
C16 C17 O1 110.8(3)
C16 C17 H17A 124.6
O1 C17 H17A 124.6
C3 C2 C1 107.6(2)
C3 C2 H2A 126.2
C1 C2 H2A 126.2
N1 C4 C3 107.8(2)
N1 C4 C5 119.5(2)
C3 C4 C5 132.7(3)
C10 C11 C12 107.8(3)
C10 C11 H11A 126.1
C12 C11 H11A 126.1
C8 C7 C6 107.8(2)
C8 C7 H7A 126.1
C6 C7 H7A 126.1
N3 C13 C12 108.1(3)
N3 C13 H13A 126.0
C12 C13 H13A 126.0
C13 C12 C11 107.3(3)
C13 C12 H12A 126.4
C11 C12 H12A 126.4
F1 B1 F2 107.5(2)
F1 B1 N1 111.1(3)
F2 B1 N1 110.4(3)
F1 B1 N2 109.9(3)
F2 B1 N2 110.2(3)
N1 B1 N2 107.8(2)

loop_
_geom_bond_atom_site_label_1
_geom_bond_atom_site_label_2
_geom_bond_distance
F1 B1 1.402(4)
F2 B1 1.410(4)
O1 C17 1.366(3)
O1 C14 1.382(3)
N2 C9 1.360(3)
N2 C6 1.409(3)
N2 B1 1.550(4)
N3 C13 1.365(4)
N3 C10 1.375(4)
N3 H3A 0.8600
N1 C1 1.359(3)
N1 C4 1.390(3)
N1 B1 1.525(4)
C14 C15 1.360(4)
C14 C5 1.455(4)
C9 C8 1.424(4)
C9 C10 1.433(4)
C6 C5 1.390(4)
C6 C7 1.420(4)
C10 C11 1.391(4)
C8 C7 1.365(4)
C8 H8A 0.9300
C5 C4 1.421(4)
C15 C16 1.417(4)
C15 H15A 0.9300
C3 C2 1.382(4)
C3 C4 1.407(4)
C3 H3B 0.9300
C16 C17 1.346(5)
C16 H16A 0.9300
C1 C2 1.391(4)
C1 H1A 0.9300
C17 H17A 0.9300
C2 H2A 0.9300
C11 C12 1.407(4)
C11 H11A 0.9300
C7 H7A 0.9300
C13 C12 1.382(5)
C13 H13A 0.9300
C12 H12A 0.9300

loop_
_geom_torsion_atom_site_label_1
_geom_torsion_atom_site_label_2
_geom_torsion_atom_site_label_3
_geom_torsion_atom_site_label_4
_geom_torsion
C17 O1 C14 C15 0.0(3)
C17 O1 C14 C5 -174.8(3)
C6 N2 C9 C8 1.5(4)
B1 N2 C9 C8 -171.6(3)
C6 N2 C9 C10 -178.3(3)
B1 N2 C9 C10 8.6(6)
C9 N2 C6 C5 -178.9(3)
B1 N2 C6 C5 -5.4(5)
C9 N2 C6 C7 -1.2(4)
B1 N2 C6 C7 172.3(3)
C13 N3 C10 C11 -0.8(4)
C13 N3 C10 C9 174.8(3)
N2 C9 C10 N3 26.4(6)
C8 C9 C10 N3 -153.4(3)
N2 C9 C10 C11 -158.9(3)
C8 C9 C10 C11 21.4(6)
N2 C9 C8 C7 -1.3(4)
C10 C9 C8 C7 178.5(3)
N2 C6 C5 C4 5.1(5)
C7 C6 C5 C4 -172.1(4)
N2 C6 C5 C14 -172.5(3)
C7 C6 C5 C14 10.4(6)
C15 C14 C5 C6 31.7(6)
O1 C14 C5 C6 -155.1(3)
C15 C14 C5 C4 -145.8(4)
O1 C14 C5 C4 27.4(5)
O1 C14 C15 C16 -0.3(4)
C5 C14 C15 C16 173.3(4)
C14 C15 C16 C17 0.5(4)
C4 N1 C1 C2 -0.2(4)
B1 N1 C1 C2 -176.1(3)
C15 C16 C17 O1 -0.5(4)
C14 O1 C17 C16 0.3(3)
C4 C3 C2 C1 -0.5(4)
N1 C1 C2 C3 0.5(4)
C1 N1 C4 C3 -0.1(4)
B1 N1 C4 C3 175.7(4)
C1 N1 C4 C5 -177.3(3)
B1 N1 C4 C5 -1.5(5)
C2 C3 C4 N1 0.4(4)
C2 C3 C4 C5 177.1(4)
C6 C5 C4 N1 -1.7(5)
C14 C5 C4 N1 175.9(3)
C6 C5 C4 C3 -178.0(4)
C14 C5 C4 C3 -0.5(6)
N3 C10 C11 C12 -0.2(4)
C9 C10 C11 C12 -175.7(3)
C9 C8 C7 C6 0.5(4)
C5 C6 C7 C8 177.8(4)
N2 C6 C7 C8 0.4(4)
C10 N3 C13 C12 1.5(4)
N3 C13 C12 C11 -1.5(4)
C10 C11 C12 C13 1.0(4)
C1 N1 B1 F1 -63.2(5)
C4 N1 B1 F1 121.7(3)
C1 N1 B1 F2 55.9(5)
C4 N1 B1 F2 -119.2(3)
C1 N1 B1 N2 176.3(3)
C4 N1 B1 N2 1.2(5)
C9 N2 B1 F1 53.0(5)
C6 N2 B1 F1 -119.1(3)
C9 N2 B1 F2 -65.2(4)
C6 N2 B1 F2 122.7(3)
C9 N2 B1 N1 174.3(3)
C6 N2 B1 N1 2.2(5)
